data_1554471
loop_
_publ_author_name
'Xiong, Yan-Jie'
'Shi, Shao-Qing'
'Hao, Wen-Juan'
'Tu, Shu-Jiang'
'Jiang, Bo'

_publ_section_title
;
 A new dehydrogenative [4 + 1] annulation between para-quinone methides
 (p-QMs) and iodonium ylides for the synthesis of 2,3-dihydrobenzofurans
;
_journal_issue 23
_journal_name_full 'Organic Chemistry Frontiers'
_journal_page_first 3483
_journal_paper_doi 10.1039/C8QO00950C
_journal_volume 5
_journal_year 2018
_chemical_formula_sum 'C26 H30 O6'
_chemical_formula_weight 438.50
_space_group_IT_number 14
_space_group_name_Hall '-P 2yn'
_space_group_name_H-M_alt 'P 1 21/n 1'
_symmetry_cell_setting monoclinic
_symmetry_space_group_name_H-M 'P 1 21/n 1'
_atom_sites_solution_hydrogens geom
_atom_sites_solution_primary direct
_atom_sites_solution_secondary difmap
_audit_creation_method SHELXL-97
_audit_update_record
;
2018-08-31 deposited with the CCDC.
2018-10-24 downloaded from the CCDC.
;
_cell_angle_alpha 90.00
_cell_angle_beta 90.6700(10)
_cell_angle_gamma 90.00
_cell_formula_units_Z 4
_cell_length_a 11.6963(14)
_cell_length_b 8.9597(8)
_cell_length_c 23.096(2)
_cell_measurement_reflns_used 1545
_cell_measurement_temperature 293(2)
_cell_measurement_theta_max 66.2310
_cell_measurement_theta_min 3.8240
_cell_volume 2420.2(4)
_computing_cell_refinement 'Bruker FRAMBO'
_computing_data_collection 'Bruker FRAMBO'
_computing_data_reduction 'Bruker SAINT'
_computing_molecular_graphics 'Bruker SHELXTL'
_computing_publication_material 'Bruker SHELXTL'
_computing_structure_refinement 'SHELXL-97 (Sheldrick, 1997)'
_computing_structure_solution 'SHELXS-97 (Sheldrick, 1990)'
_diffrn_ambient_temperature 293(2)
_diffrn_measured_fraction_theta_full 1.000
_diffrn_measured_fraction_theta_max 1.000
_diffrn_measurement_device_type 'CCD area detector'
_diffrn_measurement_method 'phi and omega scans'
_diffrn_radiation_monochromator graphite
_diffrn_radiation_source 'fine-focus sealed tube'
_diffrn_radiation_type CuK\a
_diffrn_radiation_wavelength 1.54178
_diffrn_reflns_av_R_equivalents 0.0410
_diffrn_reflns_av_sigmaI/netI 0.0685
_diffrn_reflns_limit_h_max 12
_diffrn_reflns_limit_h_min -13
_diffrn_reflns_limit_k_max 10
_diffrn_reflns_limit_k_min -10
_diffrn_reflns_limit_l_max 18
_diffrn_reflns_limit_l_min -27
_diffrn_reflns_number 7783
_diffrn_reflns_theta_full 66.04
_diffrn_reflns_theta_max 66.04
_diffrn_reflns_theta_min 3.83
_exptl_absorpt_coefficient_mu 0.691
_exptl_absorpt_correction_T_max 0.9341
_exptl_absorpt_correction_T_min 0.8462
_exptl_absorpt_correction_type multi-scan
_exptl_absorpt_process_details sadabs
_exptl_crystal_colour red
_exptl_crystal_density_diffrn 1.203
_exptl_crystal_density_method 'not measured'
_exptl_crystal_description block
_exptl_crystal_F_000 936
_exptl_crystal_size_max 0.25
_exptl_crystal_size_mid 0.17
_exptl_crystal_size_min 0.10
_refine_diff_density_max 0.755
_refine_diff_density_min -0.239
_refine_diff_density_rms 0.053
_refine_ls_extinction_method none
_refine_ls_goodness_of_fit_ref 1.081
_refine_ls_hydrogen_treatment mixed
_refine_ls_matrix_type full
_refine_ls_number_parameters 297
_refine_ls_number_reflns 4238
_refine_ls_number_restraints 0
_refine_ls_restrained_S_all 1.081
_refine_ls_R_factor_all 0.1190
_refine_ls_R_factor_gt 0.0723
_refine_ls_shift/su_max 0.000
_refine_ls_shift/su_mean 0.000
_refine_ls_structure_factor_coef Fsqd
_refine_ls_weighting_details 'calc w=1/[\s^2^(Fo^2^)+(0.0844P)^2^+0.0000P] where P=(Fo^2^+2Fc^2^)/3'
_refine_ls_weighting_scheme calc
_refine_ls_wR_factor_gt 0.1786
_refine_ls_wR_factor_ref 0.2119
_reflns_number_gt 2476
_reflns_number_total 4238
_reflns_threshold_expression >2sigma(I)
_cod_data_source_file c8qo00950c2.cif
_cod_data_source_block 170727d
_cod_depositor_comments
;
The following automatic conversions were performed:

data item '_symmetry_cell_setting' value 'Monoclinic' was changed to
'monoclinic' in accordance with the
/home/saulius/struct/COD-crude-data/automatic-downloads/DataCite-retrospective/RSC/depositions/lib/dictionaries/cif_core.dic
dictionary named 'cif_core.dic' version 2.4.2 last updated on
2011-04-26.

Automatic conversion script
Id: cif_fix_values 6909 2019-04-08 15:41:33Z antanas 
;
_cod_original_cell_volume 2420.1(4)
_cod_original_sg_symbol_H-M P2(1)/n
_cod_database_code 1554471

loop_
_symmetry_equiv_pos_as_xyz
'x, y, z'
'-x+1/2, y+1/2, -z+1/2'
'-x, -y, -z'
'x-1/2, -y-1/2, z-1/2'

loop_
_atom_site_label
_atom_site_type_symbol
_atom_site_fract_x
_atom_site_fract_y
_atom_site_fract_z
_atom_site_U_iso_or_equiv
_atom_site_adp_type
_atom_site_occupancy
_atom_site_symmetry_multiplicity
_atom_site_calc_flag
_atom_site_refinement_flags
O1 O 0.8511(2) 0.4596(3) -0.00413(10) 0.0587(6) Uani 1 1 d .
O2 O 0.5087(3) 0.8293(3) 0.23658(12) 0.0915(10) Uani 1 1 d .
O3 O 0.8998(3) 0.7232(4) -0.04701(16) 0.1138(13) Uani 1 1 d .
O4 O 0.7267(3) 0.7945(3) -0.02440(14) 0.0901(10) Uani 1 1 d .
O5 O 0.9270(2) 0.5101(4) 0.10500(12) 0.0825(9) Uani 1 1 d .
O6 O 0.9483(3) 0.7457(4) 0.07714(15) 0.0903(10) Uani 1 1 d .
C1 C 0.8139(3) 0.5887(4) 0.02703(14) 0.0488(8) Uani 1 1 d .
C2 C 0.6972(3) 0.5478(4) 0.05257(13) 0.0477(8) Uani 1 1 d .
C3 C 0.6665(3) 0.4082(4) 0.02423(13) 0.0485(8) Uani 1 1 d .
C4 C 0.7610(3) 0.3622(4) -0.00741(14) 0.0540(9) Uani 1 1 d .
C5 C 0.7636(4) 0.2327(4) -0.03948(16) 0.0654(10) Uani 1 1 d .
H5 H 0.8290 0.2033 -0.0590 0.079 Uiso 1 1 calc R
C6 C 0.6649(4) 0.1487(4) -0.04124(17) 0.0718(11) Uani 1 1 d .
H6 H 0.6638 0.0598 -0.0621 0.086 Uiso 1 1 calc R
C7 C 0.5671(4) 0.1939(4) -0.01259(16) 0.0652(10) Uani 1 1 d .
H7 H 0.5011 0.1364 -0.0155 0.078 Uiso 1 1 calc R
C8 C 0.5664(3) 0.3227(4) 0.02001(14) 0.0554(9) Uani 1 1 d .
H8 H 0.5004 0.3525 0.0389 0.066 Uiso 1 1 calc R
C9 C 0.6436(3) 0.6265(4) 0.09547(13) 0.0488(8) Uani 1 1 d .
C10 C 0.6840(3) 0.7715(4) 0.11421(14) 0.0516(8) Uani 1 1 d .
H10 H 0.7450 0.8148 0.0949 0.062 Uiso 1 1 calc R
C11 C 0.6368(3) 0.8462(4) 0.15848(14) 0.0543(9) Uani 1 1 d .
C12 C 0.5432(3) 0.7740(4) 0.19143(15) 0.0596(9) Uani 1 1 d .
C13 C 0.4939(3) 0.6330(4) 0.16911(14) 0.0517(8) Uani 1 1 d .
C14 C 0.5451(3) 0.5669(4) 0.12424(13) 0.0492(8) Uani 1 1 d .
H14 H 0.5151 0.4769 0.1109 0.059 Uiso 1 1 calc R
C15 C 0.6780(4) 1.0014(4) 0.17687(17) 0.0656(10) Uani 1 1 d .
C16 C 0.7684(4) 1.0616(5) 0.1359(2) 0.0916(15) Uani 1 1 d .
H16A H 0.8334 0.9961 0.1362 0.137 Uiso 1 1 calc R
H16B H 0.7918 1.1593 0.1484 0.137 Uiso 1 1 calc R
H16C H 0.7370 1.0673 0.0974 0.137 Uiso 1 1 calc R
C17 C 0.7296(4) 0.9947(5) 0.2385(2) 0.0888(14) Uani 1 1 d .
H17A H 0.6748 0.9525 0.2644 0.133 Uiso 1 1 calc R
H17B H 0.7491 1.0937 0.2511 0.133 Uiso 1 1 calc R
H17C H 0.7972 0.9338 0.2384 0.133 Uiso 1 1 calc R
C18 C 0.5773(4) 1.1109(5) 0.1753(2) 0.0909(14) Uani 1 1 d .
H18A H 0.5445 1.1130 0.1370 0.136 Uiso 1 1 calc R
H18B H 0.6037 1.2089 0.1856 0.136 Uiso 1 1 calc R
H18C H 0.5204 1.0792 0.2023 0.136 Uiso 1 1 calc R
C19 C 0.3911(3) 0.5653(4) 0.19950(14) 0.0587(9) Uani 1 1 d .
C20 C 0.3425(4) 0.4328(5) 0.16536(18) 0.0752(12) Uani 1 1 d .
H20A H 0.3225 0.4644 0.1268 0.113 Uiso 1 1 calc R
H20B H 0.2756 0.3957 0.1843 0.113 Uiso 1 1 calc R
H20C H 0.3989 0.3552 0.1635 0.113 Uiso 1 1 calc R
C21 C 0.2941(4) 0.6795(5) 0.2053(2) 0.0835(13) Uani 1 1 d .
H21A H 0.3217 0.7653 0.2260 0.125 Uiso 1 1 calc R
H21B H 0.2320 0.6353 0.2260 0.125 Uiso 1 1 calc R
H21C H 0.2680 0.7092 0.1675 0.125 Uiso 1 1 calc R
C22 C 0.4284(4) 0.5077(6) 0.26022(18) 0.0930(15) Uani 1 1 d .
H22A H 0.4821 0.4275 0.2559 0.140 Uiso 1 1 calc R
H22B H 0.3626 0.4724 0.2806 0.140 Uiso 1 1 calc R
H22C H 0.4636 0.5875 0.2817 0.140 Uiso 1 1 calc R
C23 C 0.8067(3) 0.7171(4) -0.01725(16) 0.0629(10) Uani 1 1 d .
C24 C 0.9091(6) 0.8451(7) -0.0890(3) 0.154(3) Uani 1 1 d .
H24A H 0.8372 0.8576 -0.1090 0.232 Uiso 1 1 calc R
H24B H 0.9674 0.8218 -0.1164 0.232 Uiso 1 1 calc R
H24C H 0.9286 0.9359 -0.0691 0.232 Uiso 1 1 calc R
C25 C 0.9060(3) 0.6267(5) 0.07252(16) 0.0600(9) Uani 1 1 d .
C26 C 1.0182(4) 0.5318(8) 0.1479(2) 0.119(2) Uani 1 1 d .
H26A H 1.0896 0.5457 0.1285 0.179 Uiso 1 1 calc R
H26B H 1.0232 0.4457 0.1725 0.179 Uiso 1 1 calc R
H26C H 1.0018 0.6183 0.1709 0.179 Uiso 1 1 calc R

loop_
_atom_site_aniso_label
_atom_site_aniso_U_11
_atom_site_aniso_U_22
_atom_site_aniso_U_33
_atom_site_aniso_U_23
_atom_site_aniso_U_13
_atom_site_aniso_U_12
O1 0.0540(14) 0.0582(14) 0.0645(14) -0.0084(11) 0.0196(11) 0.0068(12)
O2 0.089(2) 0.111(2) 0.0759(18) -0.0464(17) 0.0368(16) -0.0281(18)
O3 0.100(3) 0.113(3) 0.130(3) 0.061(2) 0.069(2) 0.032(2)
O4 0.084(2) 0.083(2) 0.104(2) 0.0342(17) 0.0270(18) 0.0209(18)
O5 0.0630(18) 0.117(2) 0.0671(17) 0.0256(17) 0.0019(14) -0.0039(17)
O6 0.066(2) 0.079(2) 0.126(3) -0.0261(19) -0.0019(18) -0.0033(16)
C1 0.0456(18) 0.0530(19) 0.0480(17) -0.0004(15) 0.0148(14) 0.0073(15)
C2 0.0473(19) 0.0478(18) 0.0484(17) 0.0039(14) 0.0136(14) 0.0081(14)
C3 0.053(2) 0.0468(18) 0.0456(17) 0.0023(14) 0.0084(15) 0.0050(15)
C4 0.060(2) 0.051(2) 0.0508(19) 0.0041(15) 0.0096(16) 0.0073(17)
C5 0.074(3) 0.055(2) 0.067(2) -0.0089(18) 0.017(2) 0.016(2)
C6 0.092(3) 0.053(2) 0.071(2) -0.0113(19) 0.011(2) 0.001(2)
C7 0.070(3) 0.055(2) 0.071(2) -0.0011(18) 0.005(2) -0.0023(19)
C8 0.054(2) 0.054(2) 0.059(2) 0.0017(16) 0.0104(16) 0.0021(16)
C9 0.0469(19) 0.0525(19) 0.0472(17) 0.0013(15) 0.0108(14) 0.0047(15)
C10 0.0447(18) 0.0533(19) 0.0570(19) -0.0020(16) 0.0134(15) -0.0007(16)
C11 0.0478(19) 0.060(2) 0.0553(19) -0.0071(16) 0.0045(15) 0.0015(16)
C12 0.055(2) 0.072(2) 0.0527(19) -0.0129(17) 0.0160(16) 0.0038(18)
C13 0.0431(18) 0.064(2) 0.0480(18) -0.0013(16) 0.0100(14) 0.0037(16)
C14 0.0422(18) 0.057(2) 0.0491(18) -0.0021(15) 0.0111(14) -0.0013(15)
C15 0.069(3) 0.058(2) 0.070(2) -0.0135(18) 0.008(2) -0.001(2)
C16 0.103(4) 0.068(3) 0.105(3) -0.016(2) 0.029(3) -0.021(3)
C17 0.083(3) 0.096(3) 0.087(3) -0.023(3) -0.011(3) -0.015(3)
C18 0.099(4) 0.064(3) 0.110(4) -0.015(2) 0.011(3) 0.017(3)
C19 0.047(2) 0.083(3) 0.0465(18) -0.0062(17) 0.0153(15) -0.0028(18)
C20 0.067(3) 0.087(3) 0.073(3) -0.011(2) 0.029(2) -0.022(2)
C21 0.054(2) 0.105(3) 0.091(3) -0.021(3) 0.025(2) 0.005(2)
C22 0.072(3) 0.145(4) 0.063(2) 0.015(3) 0.013(2) -0.027(3)
C23 0.065(2) 0.059(2) 0.065(2) 0.0036(18) 0.0254(19) 0.006(2)
C24 0.150(6) 0.140(5) 0.175(6) 0.090(5) 0.101(5) 0.033(5)
C25 0.050(2) 0.067(2) 0.064(2) -0.002(2) 0.0207(17) 0.0073(19)
C26 0.074(3) 0.216(7) 0.068(3) 0.028(4) -0.013(3) -0.007(4)

loop_
_atom_type_symbol
_atom_type_description
_atom_type_scat_dispersion_real
_atom_type_scat_dispersion_imag
_atom_type_scat_source
C C 0.0181 0.0091 'International Tables Vol C Tables 4.2.6.8 and 6.1.1.4'
H H 0.0000 0.0000 'International Tables Vol C Tables 4.2.6.8 and 6.1.1.4'
O O 0.0492 0.0322 'International Tables Vol C Tables 4.2.6.8 and 6.1.1.4'

loop_
_geom_angle_atom_site_label_1
_geom_angle_atom_site_label_2
_geom_angle_atom_site_label_3
_geom_angle
C4 O1 C1 107.7(3)
C23 O3 C24 116.9(4)
C25 O5 C26 114.4(4)
O1 C1 C25 107.9(3)
O1 C1 C2 106.1(3)
C25 C1 C2 114.2(3)
O1 C1 C23 106.5(3)
C25 C1 C23 108.7(3)
C2 C1 C23 113.0(3)
C9 C2 C3 130.8(3)
C9 C2 C1 124.7(3)
C3 C2 C1 104.4(3)
C4 C3 C8 118.0(3)
C4 C3 C2 107.3(3)
C8 C3 C2 134.7(3)
O1 C4 C5 123.0(3)
O1 C4 C3 113.4(3)
C5 C4 C3 123.6(4)
C4 C5 C6 116.8(4)
C4 C5 H5 121.6
C6 C5 H5 121.6
C5 C6 C7 121.4(4)
C5 C6 H6 119.3
C7 C6 H6 119.3
C8 C7 C6 121.0(4)
C8 C7 H7 119.5
C6 C7 H7 119.5
C7 C8 C3 119.0(3)
C7 C8 H8 120.5
C3 C8 H8 120.5
C2 C9 C14 121.2(3)
C2 C9 C10 121.7(3)
C14 C9 C10 117.1(3)
C11 C10 C9 122.6(3)
C11 C10 H10 118.7
C9 C10 H10 118.7
C10 C11 C12 118.9(3)
C10 C11 C15 122.1(3)
C12 C11 C15 119.0(3)
O2 C12 C13 120.7(3)
O2 C12 C11 120.7(3)
C13 C12 C11 118.6(3)
C14 C13 C12 118.1(3)
C14 C13 C19 122.8(3)
C12 C13 C19 119.1(3)
C13 C14 C9 124.1(3)
C13 C14 H14 118.0
C9 C14 H14 118.0
C16 C15 C11 111.6(3)
C16 C15 C18 107.3(4)
C11 C15 C18 109.6(3)
C16 C15 C17 108.6(4)
C11 C15 C17 109.9(3)
C18 C15 C17 109.9(3)
C15 C16 H16A 109.5
C15 C16 H16B 109.5
H16A C16 H16B 109.5
C15 C16 H16C 109.5
H16A C16 H16C 109.5
H16B C16 H16C 109.5
C15 C17 H17A 109.5
C15 C17 H17B 109.5
H17A C17 H17B 109.5
C15 C17 H17C 109.5
H17A C17 H17C 109.5
H17B C17 H17C 109.5
C15 C18 H18A 109.5
C15 C18 H18B 109.5
H18A C18 H18B 109.5
C15 C18 H18C 109.5
H18A C18 H18C 109.5
H18B C18 H18C 109.5
C13 C19 C20 111.2(3)
C13 C19 C21 111.3(3)
C20 C19 C21 107.0(3)
C13 C19 C22 109.4(3)
C20 C19 C22 107.8(3)
C21 C19 C22 110.1(3)
C19 C20 H20A 109.5
C19 C20 H20B 109.5
H20A C20 H20B 109.5
C19 C20 H20C 109.5
H20A C20 H20C 109.5
H20B C20 H20C 109.5
C19 C21 H21A 109.5
C19 C21 H21B 109.5
H21A C21 H21B 109.5
C19 C21 H21C 109.5
H21A C21 H21C 109.5
H21B C21 H21C 109.5
C19 C22 H22A 109.5
C19 C22 H22B 109.5
H22A C22 H22B 109.5
C19 C22 H22C 109.5
H22A C22 H22C 109.5
H22B C22 H22C 109.5
O4 C23 O3 125.0(4)
O4 C23 C1 124.8(3)
O3 C23 C1 110.1(3)
O3 C24 H24A 109.5
O3 C24 H24B 109.5
H24A C24 H24B 109.5
O3 C24 H24C 109.5
H24A C24 H24C 109.5
H24B C24 H24C 109.5
O6 C25 O5 126.5(4)
O6 C25 C1 123.6(4)
O5 C25 C1 109.9(3)
O5 C26 H26A 109.5
O5 C26 H26B 109.5
H26A C26 H26B 109.5
O5 C26 H26C 109.5
H26A C26 H26C 109.5
H26B C26 H26C 109.5

loop_
_geom_bond_atom_site_label_1
_geom_bond_atom_site_label_2
_geom_bond_distance
O1 C4 1.370(4)
O1 C1 1.433(4)
O2 C12 1.227(4)
O3 C23 1.295(4)
O3 C24 1.465(5)
O4 C23 1.175(5)
O5 C25 1.308(5)
O5 C26 1.460(5)
O6 C25 1.179(4)
C1 C25 1.535(5)
C1 C2 1.537(4)
C1 C23 1.541(5)
C2 C9 1.373(4)
C2 C3 1.455(5)
C3 C4 1.394(4)
C3 C8 1.402(5)
C4 C5 1.377(5)
C5 C6 1.378(6)
C5 H5 0.9300
C6 C7 1.389(5)
C6 H6 0.9300
C7 C8 1.378(5)
C7 H7 0.9300
C8 H8 0.9300
C9 C14 1.439(4)
C9 C10 1.447(5)
C10 C11 1.346(4)
C10 H10 0.9300
C11 C12 1.488(5)
C11 C15 1.530(5)
C12 C13 1.480(5)
C13 C14 1.341(4)
C13 C19 1.526(5)
C14 H14 0.9300
C15 C16 1.525(6)
C15 C18 1.534(6)
C15 C17 1.540(6)
C16 H16A 0.9600
C16 H16B 0.9600
C16 H16C 0.9600
C17 H17A 0.9600
C17 H17B 0.9600
C17 H17C 0.9600
C18 H18A 0.9600
C18 H18B 0.9600
C18 H18C 0.9600
C19 C20 1.531(5)
C19 C21 1.534(5)
C19 C22 1.552(5)
C20 H20A 0.9600
C20 H20B 0.9600
C20 H20C 0.9600
C21 H21A 0.9600
C21 H21B 0.9600
C21 H21C 0.9600
C22 H22A 0.9600
C22 H22B 0.9600
C22 H22C 0.9600
C24 H24A 0.9600
C24 H24B 0.9600
C24 H24C 0.9600
C26 H26A 0.9600
C26 H26B 0.9600
C26 H26C 0.9600

loop_
_geom_torsion_atom_site_label_1
_geom_torsion_atom_site_label_2
_geom_torsion_atom_site_label_3
_geom_torsion_atom_site_label_4
_geom_torsion
C4 O1 C1 C25 133.1(3)
C4 O1 C1 C2 10.4(3)
C4 O1 C1 C23 -110.3(3)
O1 C1 C2 C9 165.0(3)
C25 C1 C2 C9 46.3(4)
C23 C1 C2 C9 -78.7(4)
O1 C1 C2 C3 -11.0(3)
C25 C1 C2 C3 -129.7(3)
C23 C1 C2 C3 105.3(3)
C9 C2 C3 C4 -168.0(3)
C1 C2 C3 C4 7.6(3)
C9 C2 C3 C8 16.4(6)
C1 C2 C3 C8 -167.9(4)
C1 O1 C4 C5 173.4(3)
C1 O1 C4 C3 -5.9(4)
C8 C3 C4 O1 174.9(3)
C2 C3 C4 O1 -1.5(4)
C8 C3 C4 C5 -4.4(5)
C2 C3 C4 C5 179.2(3)
O1 C4 C5 C6 -176.9(3)
C3 C4 C5 C6 2.3(6)
C4 C5 C6 C7 0.8(6)
C5 C6 C7 C8 -1.8(6)
C6 C7 C8 C3 -0.3(5)
C4 C3 C8 C7 3.2(5)
C2 C3 C8 C7 178.4(4)
C3 C2 C9 C14 6.2(6)
C1 C2 C9 C14 -168.7(3)
C3 C2 C9 C10 -174.5(3)
C1 C2 C9 C10 10.6(5)
C2 C9 C10 C11 -175.9(3)
C14 C9 C10 C11 3.4(5)
C9 C10 C11 C12 3.2(5)
C9 C10 C11 C15 -178.3(3)
C10 C11 C12 O2 170.1(4)
C15 C11 C12 O2 -8.5(6)
C10 C11 C12 C13 -9.0(5)
C15 C11 C12 C13 172.4(3)
O2 C12 C13 C14 -170.9(4)
C11 C12 C13 C14 8.1(5)
O2 C12 C13 C19 6.3(6)
C11 C12 C13 C19 -174.6(3)
C12 C13 C14 C9 -1.6(5)
C19 C13 C14 C9 -178.7(3)
C2 C9 C14 C13 175.1(3)
C10 C9 C14 C13 -4.2(5)
C10 C11 C15 C16 5.2(5)
C12 C11 C15 C16 -176.3(4)
C10 C11 C15 C18 123.8(4)
C12 C11 C15 C18 -57.6(5)
C10 C11 C15 C17 -115.4(4)
C12 C11 C15 C17 63.2(5)
C14 C13 C19 C20 -10.8(5)
C12 C13 C19 C20 172.1(3)
C14 C13 C19 C21 -129.9(4)
C12 C13 C19 C21 53.0(4)
C14 C13 C19 C22 108.2(4)
C12 C13 C19 C22 -68.9(4)
C24 O3 C23 O4 5.9(8)
C24 O3 C23 C1 -176.8(5)
O1 C1 C23 O4 128.5(4)
C25 C1 C23 O4 -115.4(5)
C2 C1 C23 O4 12.4(6)
O1 C1 C23 O3 -48.8(4)
C25 C1 C23 O3 67.2(4)
C2 C1 C23 O3 -164.9(3)
C26 O5 C25 O6 -4.6(6)
C26 O5 C25 C1 176.9(3)
O1 C1 C25 O6 126.8(4)
C2 C1 C25 O6 -115.5(4)
C23 C1 C25 O6 11.7(5)
O1 C1 C25 O5 -54.6(3)
C2 C1 C25 O5 63.0(4)
C23 C1 C25 O5 -169.7(3)
